data_4309653
loop_
_publ_author_name
'Albert Figuerola'
'Joan Ribas'
'Miquel Llunell'
'David Casanova'
'Miguel Maestro'
'Santiago Alvarez'
'Carmen Diaz'

_publ_section_title
;
Magnetic Properties of Cyano-Bridged Ln3+-M3+ Complexes. Part I:
Trinuclear Complexes (Ln3+= La, Ce, Pr, Nd, Sm; M3+= FeLS, Co) with bpy as
Blocking Ligand
;
_journal_name_full 'Inorganic Chemistry'
_journal_page_first 6939
_journal_page_last 6948
_journal_paper_doi 10.1021/ic050648i
_journal_volume 44
_journal_year 2005
_chemical_formula_moiety 'C46 H48 N14 O8 Fe Ce2, 1(C6 N6 Fe), 8(H2 O)'
_chemical_formula_sum 'C52 H64 Ce2 Fe2 N20 O16'
_chemical_formula_weight 1617.17
_chemical_name_systematic
; 
 ? 
;
_space_group_IT_number 2
_symmetry_cell_setting triclinic
_symmetry_space_group_name_Hall '-P 1'
_symmetry_space_group_name_H-M 'P -1'
_atom_sites_solution_hydrogens geom
_atom_sites_solution_primary direct
_atom_sites_solution_secondary difmap
_audit_creation_method SHELXL-97
_cell_angle_alpha 87.1650(10)
_cell_angle_beta 87.6920(10)
_cell_angle_gamma 66.4090(10)
_cell_formula_units_Z 1
_cell_length_a 10.1999(5)
_cell_length_b 11.4896(5)
_cell_length_c 15.6600(7)
_cell_measurement_temperature 298(2)
_cell_volume 1679.38(13)
_computing_cell_refinement 'Bruker SAINT'
_computing_data_collection 'Bruker SMART'
_computing_data_reduction 'Bruker SHELXTL'
_computing_molecular_graphics 'Bruker SHELXTL'
_computing_publication_material 'Bruker SHELXTL'
_computing_structure_refinement 'SHELXL-97 (Sheldrick, 1997)'
_computing_structure_solution 'SHELXS-97 (Sheldrick, 1990)'
_diffrn_ambient_temperature 298(2)
_diffrn_measured_fraction_theta_full 0.916
_diffrn_measured_fraction_theta_max 0.916
_diffrn_measurement_device_type 'CCD area detector'
_diffrn_measurement_method 'phi and omega scans'
_diffrn_radiation_monochromator graphite
_diffrn_radiation_source 'fine-focus sealed tube'
_diffrn_radiation_type MoK\a
_diffrn_radiation_wavelength 0.71073
_diffrn_reflns_av_R_equivalents 0.0142
_diffrn_reflns_av_sigmaI/netI 0.0278
_diffrn_reflns_limit_h_max 13
_diffrn_reflns_limit_h_min -13
_diffrn_reflns_limit_k_max 15
_diffrn_reflns_limit_k_min -15
_diffrn_reflns_limit_l_max 10
_diffrn_reflns_limit_l_min -20
_diffrn_reflns_number 10893
_diffrn_reflns_theta_full 28.30
_diffrn_reflns_theta_max 28.30
_diffrn_reflns_theta_min 1.94
_exptl_absorpt_coefficient_mu 1.830
_exptl_absorpt_correction_T_max 0.6678
_exptl_absorpt_correction_T_min 0.5208
_exptl_absorpt_correction_type Semi-empirical
_exptl_absorpt_process_details Sadabs
_exptl_crystal_colour Brown
_exptl_crystal_density_diffrn 1.599
_exptl_crystal_density_method 'not measured'
_exptl_crystal_description Block
_exptl_crystal_F_000 812
_exptl_crystal_size_max 0.41
_exptl_crystal_size_mid 0.30
_exptl_crystal_size_min 0.24
_refine_diff_density_max 0.476
_refine_diff_density_min -0.705
_refine_diff_density_rms 0.074
_refine_ls_extinction_method none
_refine_ls_goodness_of_fit_ref 1.005
_refine_ls_hydrogen_treatment mixed
_refine_ls_matrix_type full
_refine_ls_number_parameters 418
_refine_ls_number_reflns 7659
_refine_ls_number_restraints 0
_refine_ls_restrained_S_all 1.005
_refine_ls_R_factor_all 0.0274
_refine_ls_R_factor_gt 0.0232
_refine_ls_shift/su_max 0.002
_refine_ls_shift/su_mean 0.000
_refine_ls_structure_factor_coef Fsqd
_refine_ls_weighting_details 'calc w=1/[\s^2^(Fo^2^)+(0.0337P)^2^+0.3665P] where P=(Fo^2^+2Fc^2^)/3'
_refine_ls_weighting_scheme calc
_refine_ls_wR_factor_gt 0.0580
_refine_ls_wR_factor_ref 0.0597
_reflns_number_gt 6936
_reflns_number_total 7659
_reflns_threshold_expression >2sigma(I)
_cod_data_source_file ic050648isi20050427_114851_2.cif
_cod_data_source_block complex2
_cod_depositor_comments
;
The following automatic conversions were performed:
'_symmetry_cell_setting' value 'Triclinic' changed to 'triclinic'
according to '/home/saulius/struct/CIF-dictionaries/cif_core.dic'
dictionary named 'cif_core.dic' version 2.4.1 from 2010-06-29.

Automatic conversion script
Id: cif_fix_enum 1527 2010-12-29 10:47:43Z saulius 
;
_cod_database_code 4309653

loop_
_symmetry_equiv_pos_as_xyz
'x, y, z'
'-x, -y, -z'

loop_
_atom_site_label
_atom_site_type_symbol
_atom_site_fract_x
_atom_site_fract_y
_atom_site_fract_z
_atom_site_U_iso_or_equiv
_atom_site_adp_type
_atom_site_occupancy
_atom_site_symmetry_multiplicity
_atom_site_calc_flag
_atom_site_refinement_flags
_atom_site_disorder_assembly
_atom_site_disorder_group
Ce1 Ce 0.882359(11) 0.723581(10) 0.257131(7) 0.02611(4) Uani 1 1 d . . .
Fe1 Fe 0.5000 1.0000 0.0000 0.02747(9) Uani 1 2 d S . .
Fe2 Fe 0.5000 0.5000 0.5000 0.02934(9) Uani 1 2 d S . .
O1 O 0.67481(18) 0.65930(17) 0.27235(12) 0.0500(4) Uani 1 1 d . . .
H1A H 0.6170 0.6801 0.3079 0.060 Uiso 1 1 d R . .
H1B H 0.6247 0.6569 0.2373 0.060 Uiso 1 1 d R . .
O2 O 0.92018(17) 0.92153(15) 0.23058(11) 0.0417(4) Uani 1 1 d . . .
H2A H 0.8488 1.0016 0.2249 0.050 Uiso 1 1 d R . .
H2B H 1.0016 0.9258 0.2533 0.050 Uiso 1 1 d R . .
O3 O 1.14820(16) 0.64516(16) 0.28010(11) 0.0428(4) Uani 1 1 d . . .
H3A H 1.2152 0.5785 0.2617 0.051 Uiso 1 1 d R . .
H3B H 1.2008 0.7044 0.2763 0.051 Uiso 1 1 d R . .
O4 O 0.94839(19) 0.55333(17) 0.37891(11) 0.0456(4) Uani 1 1 d . . .
H4A H 0.9015 0.5461 0.4229 0.055 Uiso 1 1 d R . .
H4B H 1.0349 0.5101 0.4006 0.055 Uiso 1 1 d R . .
O1S O 0.5182(3) 0.6294(2) 0.14498(17) 0.0787(7) Uani 1 1 d . . .
H1X H 0.4575 0.7203 0.1151 0.094 Uiso 1 1 d R . .
H1Y H 0.4627 0.6509 0.1804 0.094 Uiso 1 1 d R . .
O2S O 0.1888(2) 0.8774(2) 0.27194(13) 0.0669(6) Uani 1 1 d . . .
H2X H 0.2263 0.9102 0.2145 0.080 Uiso 1 1 d R . .
H2Y H 0.2591 0.8492 0.3114 0.080 Uiso 1 1 d R . .
O3S O 0.3927(2) 0.45467(19) 0.21111(14) 0.0649(6) Uani 1 1 d . . .
H3X H 0.4082 0.3879 0.1772 0.078 Uiso 1 1 d R . .
H3Y H 0.4601 0.4228 0.2511 0.078 Uiso 1 1 d R . .
O4S O 0.72691(19) 0.15647(17) 0.21277(13) 0.0557(5) Uani 1 1 d . . .
H4X H 0.6966 0.2138 0.2530 0.067 Uiso 1 1 d R . .
H4Y H 0.6545 0.1663 0.1890 0.067 Uiso 1 1 d R . .
N1 N 0.9021(2) 0.82135(19) 0.40892(13) 0.0416(5) Uani 1 1 d . . .
N2 N 0.64958(19) 0.91414(18) 0.32634(12) 0.0353(4) Uani 1 1 d . . .
N3 N 1.0428(2) 0.6776(2) 0.10858(12) 0.0408(4) Uani 1 1 d . . .
N4 N 0.9736(2) 0.49539(19) 0.18844(14) 0.0439(5) Uani 1 1 d . . .
N5 N 0.7289(2) 0.8271(2) 0.12456(13) 0.0416(5) Uani 1 1 d . . .
N6 N 0.2934(3) 0.9320(2) 0.11986(16) 0.0556(6) Uani 1 1 d . . .
N7 N 0.5298(3) 0.7691(2) -0.10488(16) 0.0539(6) Uani 1 1 d . . .
N8 N 0.6332(2) 0.3519(2) 0.33735(14) 0.0515(5) Uani 1 1 d . . .
N9 N 0.7725(2) 0.5472(2) 0.52909(16) 0.0523(6) Uani 1 1 d . . .
N10 N 0.6000(3) 0.2540(2) 0.61190(15) 0.0580(6) Uani 1 1 d . . .
C1 C 1.0217(3) 0.7677(3) 0.45413(18) 0.0542(7) Uani 1 1 d . . .
H1C H 1.0979 0.6999 0.4308 0.065 Uiso 1 1 calc R . .
C2 C 1.0386(3) 0.8067(3) 0.53292(19) 0.0616(8) Uani 1 1 d . . .
H2C H 1.1235 0.7657 0.5621 0.074 Uiso 1 1 calc R . .
C3 C 0.9285(3) 0.9067(3) 0.5673(2) 0.0660(9) Uani 1 1 d . . .
H3C H 0.9368 0.9357 0.6204 0.079 Uiso 1 1 calc R . .
C4 C 0.8045(3) 0.9642(3) 0.52213(18) 0.0533(7) Uani 1 1 d . . .
H4C H 0.7279 1.0323 0.5448 0.064 Uiso 1 1 calc R . .
C5 C 0.7935(2) 0.9208(2) 0.44286(14) 0.0359(5) Uani 1 1 d . . .
C6 C 0.6601(2) 0.9790(2) 0.39314(14) 0.0345(5) Uani 1 1 d . . .
C7 C 0.5514(3) 1.0937(2) 0.41499(18) 0.0468(6) Uani 1 1 d . . .
H7A H 0.5612 1.1369 0.4614 0.056 Uiso 1 1 calc R . .
C8 C 0.4293(3) 1.1430(3) 0.3679(2) 0.0541(7) Uani 1 1 d . . .
H8A H 0.3564 1.2205 0.3813 0.065 Uiso 1 1 calc R . .
C9 C 0.4163(3) 1.0769(3) 0.30103(18) 0.0495(6) Uani 1 1 d . . .
H9A H 0.3342 1.1080 0.2685 0.059 Uiso 1 1 calc R . .
C10 C 0.5279(2) 0.9626(2) 0.28263(16) 0.0428(5) Uani 1 1 d . . .
H10A H 0.5179 0.9171 0.2376 0.051 Uiso 1 1 calc R . .
C11 C 1.0788(3) 0.7679(3) 0.07118(18) 0.0578(7) Uani 1 1 d . . .
H11A H 1.0315 0.8506 0.0892 0.069 Uiso 1 1 calc R . .
C12 C 1.1827(4) 0.7453(4) 0.00707(19) 0.0699(9) Uani 1 1 d . . .
H12A H 1.2044 0.8113 -0.0170 0.084 Uiso 1 1 calc R . .
C13 C 1.2524(3) 0.6246(4) -0.0201(2) 0.0747(10) Uani 1 1 d . . .
H13A H 1.3232 0.6065 -0.0627 0.090 Uiso 1 1 calc R . .
C14 C 1.2164(3) 0.5303(3) 0.01641(18) 0.0621(8) Uani 1 1 d . . .
H14A H 1.2629 0.4474 -0.0014 0.075 Uiso 1 1 calc R . .
C15 C 1.1099(2) 0.5585(2) 0.08041(15) 0.0422(6) Uani 1 1 d . . .
C16 C 1.0657(2) 0.4611(2) 0.12101(16) 0.0420(6) Uani 1 1 d . . .
C17 C 1.1143(3) 0.3386(3) 0.0907(2) 0.0628(9) Uani 1 1 d . . .
H17A H 1.1759 0.3164 0.0433 0.075 Uiso 1 1 calc R . .
C18 C 1.0708(3) 0.2505(3) 0.1313(3) 0.0762(11) Uani 1 1 d . . .
H18A H 1.1043 0.1680 0.1122 0.091 Uiso 1 1 calc R . .
C19 C 0.9789(4) 0.2851(3) 0.1990(3) 0.0700(9) Uani 1 1 d . . .
H19A H 0.9485 0.2269 0.2272 0.084 Uiso 1 1 calc R . .
C20 C 0.9309(4) 0.4085(3) 0.2255(2) 0.0593(8) Uani 1 1 d . . .
H20A H 0.8658 0.4323 0.2713 0.071 Uiso 1 1 calc R . .
C21 C 0.6485(2) 0.8907(2) 0.07528(14) 0.0322(4) Uani 1 1 d . . .
C22 C 0.3668(2) 0.9607(2) 0.07427(15) 0.0357(5) Uani 1 1 d . . .
C23 C 0.5199(2) 0.8551(2) -0.06673(15) 0.0357(5) Uani 1 1 d . . .
C24 C 0.5858(2) 0.4063(2) 0.39819(15) 0.0365(5) Uani 1 1 d . . .
C25 C 0.6724(2) 0.5283(2) 0.51870(15) 0.0358(5) Uani 1 1 d . . .
C26 C 0.5675(2) 0.3449(2) 0.56977(15) 0.0379(5) Uani 1 1 d . . .

loop_
_atom_site_aniso_label
_atom_site_aniso_U_11
_atom_site_aniso_U_22
_atom_site_aniso_U_33
_atom_site_aniso_U_23
_atom_site_aniso_U_13
_atom_site_aniso_U_12
Ce1 0.02572(6) 0.02693(6) 0.02364(6) -0.00280(4) -0.00130(4) -0.00808(4)
Fe1 0.0285(2) 0.0297(2) 0.0235(2) 0.00017(16) -0.00446(16) -0.01057(16)
Fe2 0.0278(2) 0.0306(2) 0.0272(2) -0.00213(17) -0.00032(16) -0.00899(16)
O1 0.0405(9) 0.0595(11) 0.0561(11) -0.0071(9) 0.0056(8) -0.0263(8)
O2 0.0356(8) 0.0354(8) 0.0545(11) -0.0049(8) -0.0043(8) -0.0138(7)
O3 0.0304(8) 0.0501(10) 0.0436(10) -0.0098(8) -0.0019(7) -0.0105(7)
O4 0.0447(9) 0.0540(10) 0.0366(9) 0.0106(8) -0.0064(7) -0.0190(8)
O1S 0.0721(15) 0.0762(16) 0.0874(18) -0.0100(13) -0.0127(13) -0.0272(13)
O2S 0.0501(11) 0.1170(19) 0.0440(11) 0.0091(12) -0.0052(9) -0.0453(12)
O3S 0.0547(11) 0.0533(11) 0.0706(14) -0.0243(10) -0.0211(10) -0.0004(9)
O4S 0.0464(10) 0.0441(10) 0.0681(13) -0.0172(9) -0.0092(9) -0.0066(8)
N1 0.0402(10) 0.0416(11) 0.0331(10) -0.0089(9) -0.0060(8) -0.0047(8)
N2 0.0309(9) 0.0390(10) 0.0329(10) -0.0066(8) 0.0010(8) -0.0100(8)
N3 0.0398(10) 0.0524(12) 0.0309(10) -0.0095(9) 0.0027(8) -0.0187(9)
N4 0.0516(12) 0.0360(10) 0.0434(12) -0.0091(9) -0.0002(10) -0.0158(9)
N5 0.0350(10) 0.0501(12) 0.0322(10) 0.0034(9) -0.0061(8) -0.0092(9)
N6 0.0562(14) 0.0608(14) 0.0551(14) 0.0031(11) 0.0088(12) -0.0306(12)
N7 0.0583(14) 0.0458(12) 0.0549(14) -0.0124(11) -0.0130(11) -0.0156(11)
N8 0.0527(13) 0.0564(13) 0.0416(12) -0.0157(11) 0.0035(10) -0.0165(11)
N9 0.0388(11) 0.0576(14) 0.0622(15) -0.0004(11) -0.0018(10) -0.0213(10)
N10 0.0707(16) 0.0450(13) 0.0458(13) 0.0062(11) 0.0013(12) -0.0112(11)
C1 0.0488(15) 0.0545(16) 0.0440(15) -0.0131(12) -0.0134(12) -0.0021(12)
C2 0.0547(16) 0.0705(19) 0.0469(16) -0.0103(14) -0.0212(13) -0.0090(14)
C3 0.0693(19) 0.075(2) 0.0432(16) -0.0243(15) -0.0122(14) -0.0147(16)
C4 0.0522(15) 0.0566(16) 0.0430(15) -0.0217(13) 0.0011(12) -0.0113(13)
C5 0.0387(12) 0.0365(11) 0.0315(11) -0.0072(9) 0.0001(9) -0.0133(9)
C6 0.0361(11) 0.0328(11) 0.0324(11) -0.0043(9) 0.0039(9) -0.0117(9)
C7 0.0474(14) 0.0378(13) 0.0492(15) -0.0151(11) 0.0015(12) -0.0095(11)
C8 0.0421(14) 0.0404(13) 0.0672(19) -0.0097(13) 0.0019(13) -0.0028(11)
C9 0.0324(12) 0.0531(15) 0.0540(16) -0.0021(13) -0.0020(11) -0.0076(11)
C10 0.0345(12) 0.0506(14) 0.0394(13) -0.0072(11) -0.0003(10) -0.0123(10)
C11 0.0732(19) 0.0704(19) 0.0394(14) -0.0115(14) 0.0109(14) -0.0389(16)
C12 0.077(2) 0.112(3) 0.0398(16) -0.0054(17) 0.0129(15) -0.059(2)
C13 0.0525(18) 0.120(3) 0.0436(17) -0.0108(19) 0.0178(14) -0.0268(19)
C14 0.0457(15) 0.079(2) 0.0422(15) -0.0138(15) 0.0079(12) -0.0034(14)
C15 0.0308(11) 0.0564(15) 0.0308(12) -0.0126(11) -0.0037(9) -0.0069(10)
C16 0.0309(11) 0.0466(13) 0.0403(13) -0.0152(11) -0.0080(10) -0.0046(10)
C17 0.0399(14) 0.0556(17) 0.077(2) -0.0338(16) -0.0080(14) 0.0020(12)
C18 0.0565(18) 0.0394(16) 0.123(3) -0.0310(19) -0.024(2) -0.0031(13)
C19 0.077(2) 0.0386(15) 0.099(3) -0.0053(16) -0.020(2) -0.0254(15)
C20 0.075(2) 0.0419(14) 0.0657(19) -0.0067(14) -0.0011(16) -0.0281(14)
C21 0.0314(10) 0.0359(11) 0.0280(11) -0.0023(9) -0.0010(9) -0.0118(9)
C22 0.0362(11) 0.0357(11) 0.0336(12) -0.0005(9) -0.0030(9) -0.0125(9)
C23 0.0357(11) 0.0356(11) 0.0332(12) 0.0005(9) -0.0072(9) -0.0111(9)
C24 0.0345(11) 0.0387(12) 0.0350(12) -0.0036(10) -0.0026(9) -0.0128(9)
C25 0.0320(11) 0.0368(11) 0.0345(12) -0.0021(9) 0.0009(9) -0.0095(9)
C26 0.0389(12) 0.0371(12) 0.0337(12) -0.0042(10) 0.0031(9) -0.0112(9)

loop_
_atom_type_symbol
_atom_type_description
_atom_type_scat_dispersion_real
_atom_type_scat_dispersion_imag
_atom_type_scat_source
C C 0.0033 0.0016 'International Tables Vol C Tables 4.2.6.8 and 6.1.1.4'
H H 0.0000 0.0000 'International Tables Vol C Tables 4.2.6.8 and 6.1.1.4'
N N 0.0061 0.0033 'International Tables Vol C Tables 4.2.6.8 and 6.1.1.4'
O O 0.0106 0.0060 'International Tables Vol C Tables 4.2.6.8 and 6.1.1.4'
Fe Fe 0.3463 0.8444 'International Tables Vol C Tables 4.2.6.8 and 6.1.1.4'
Ce Ce -0.2486 2.6331 'International Tables Vol C Tables 4.2.6.8 and 6.1.1.4'

loop_
_geom_angle_atom_site_label_1
_geom_angle_atom_site_label_2
_geom_angle_atom_site_label_3
_geom_angle
_geom_angle_site_symmetry_1
_geom_angle_site_symmetry_3
_geom_angle_publ_flag
O2 Ce1 O1 137.46(6) . . ?
O2 Ce1 O3 78.95(5) . . ?
O1 Ce1 O3 142.99(6) . . ?
O2 Ce1 O4 133.94(6) . . ?
O1 Ce1 O4 74.84(6) . . ?
O3 Ce1 O4 71.98(6) . . ?
O2 Ce1 N5 76.79(6) . . ?
O1 Ce1 N5 75.29(6) . . ?
O3 Ce1 N5 131.60(6) . . ?
O4 Ce1 N5 148.31(6) . . ?
O2 Ce1 N4 136.87(6) . . ?
O1 Ce1 N4 74.72(6) . . ?
O3 Ce1 N4 79.62(6) . . ?
O4 Ce1 N4 71.59(6) . . ?
N5 Ce1 N4 90.50(7) . . ?
O2 Ce1 N1 70.20(6) . . ?
O1 Ce1 N1 106.81(6) . . ?
O3 Ce1 N1 75.61(6) . . ?
O4 Ce1 N1 68.45(6) . . ?
N5 Ce1 N1 131.35(6) . . ?
N4 Ce1 N1 137.76(6) . . ?
O2 Ce1 N2 73.44(6) . . ?
O1 Ce1 N2 69.62(6) . . ?
O3 Ce1 N2 133.04(5) . . ?
O4 Ce1 N2 101.65(6) . . ?
N5 Ce1 N2 77.45(6) . . ?
N4 Ce1 N2 144.17(6) . . ?
N1 Ce1 N2 59.66(6) . . ?
O2 Ce1 N3 77.26(6) . . ?
O1 Ce1 N3 119.45(6) . . ?
O3 Ce1 N3 66.32(6) . . ?
O4 Ce1 N3 119.73(6) . . ?
N5 Ce1 N3 67.80(6) . . ?
N4 Ce1 N3 59.89(6) . . ?
N1 Ce1 N3 133.67(6) . . ?
N2 Ce1 N3 138.63(6) . . ?
C22 Fe1 C22 180.0 2_675 . ?
C22 Fe1 C21 86.98(9) 2_675 2_675 ?
C22 Fe1 C21 93.02(9) . 2_675 ?
C22 Fe1 C21 93.02(9) 2_675 . ?
C22 Fe1 C21 86.98(9) . . ?
C21 Fe1 C21 180.00(17) 2_675 . ?
C22 Fe1 C23 91.89(10) 2_675 . ?
C22 Fe1 C23 88.11(10) . . ?
C21 Fe1 C23 89.51(9) 2_675 . ?
C21 Fe1 C23 90.49(9) . . ?
C22 Fe1 C23 88.11(10) 2_675 2_675 ?
C22 Fe1 C23 91.89(10) . 2_675 ?
C21 Fe1 C23 90.49(9) 2_675 2_675 ?
C21 Fe1 C23 89.51(9) . 2_675 ?
C23 Fe1 C23 180.00(11) . 2_675 ?
C26 Fe2 C26 180.00(12) . 2_666 ?
C26 Fe2 C24 89.00(10) . 2_666 ?
C26 Fe2 C24 91.00(10) 2_666 2_666 ?
C26 Fe2 C24 91.00(10) . . ?
C26 Fe2 C24 89.00(10) 2_666 . ?
C24 Fe2 C24 180.00(8) 2_666 . ?
C26 Fe2 C25 92.06(10) . . ?
C26 Fe2 C25 87.94(10) 2_666 . ?
C24 Fe2 C25 89.01(9) 2_666 . ?
C24 Fe2 C25 90.99(9) . . ?
C26 Fe2 C25 87.94(10) . 2_666 ?
C26 Fe2 C25 92.06(10) 2_666 2_666 ?
C24 Fe2 C25 90.99(9) 2_666 2_666 ?
C24 Fe2 C25 89.01(9) . 2_666 ?
C25 Fe2 C25 180.00(3) . 2_666 ?
C1 N1 C5 117.4(2) . . ?
C1 N1 Ce1 119.96(16) . . ?
C5 N1 Ce1 122.60(15) . . ?
C10 N2 C6 117.5(2) . . ?
C10 N2 Ce1 118.96(15) . . ?
C6 N2 Ce1 122.08(14) . . ?
C11 N3 C15 117.5(2) . . ?
C11 N3 Ce1 120.23(17) . . ?
C15 N3 Ce1 121.03(16) . . ?
C20 N4 C16 118.2(2) . . ?
C20 N4 Ce1 118.18(18) . . ?
C16 N4 Ce1 123.52(17) . . ?
C21 N5 Ce1 167.70(19) . . ?
N1 C1 C2 123.9(3) . . ?
C3 C2 C1 118.6(3) . . ?
C2 C3 C4 118.8(3) . . ?
C3 C4 C5 120.2(2) . . ?
N1 C5 C4 121.1(2) . . ?
N1 C5 C6 117.31(19) . . ?
C4 C5 C6 121.5(2) . . ?
N2 C6 C7 121.7(2) . . ?
N2 C6 C5 116.53(19) . . ?
C7 C6 C5 121.8(2) . . ?
C8 C7 C6 119.7(2) . . ?
C9 C8 C7 119.1(2) . . ?
C8 C9 C10 118.6(2) . . ?
N2 C10 C9 123.4(2) . . ?
N3 C11 C12 123.7(3) . . ?
C13 C12 C11 118.7(3) . . ?
C12 C13 C14 118.8(3) . . ?
C13 C14 C15 120.1(3) . . ?
N3 C15 C14 121.0(3) . . ?
N3 C15 C16 116.6(2) . . ?
C14 C15 C16 122.4(3) . . ?
N4 C16 C17 120.7(3) . . ?
N4 C16 C15 117.4(2) . . ?
C17 C16 C15 121.9(3) . . ?
C18 C17 C16 119.8(3) . . ?
C19 C18 C17 119.3(3) . . ?
C18 C19 C20 118.9(3) . . ?
N4 C20 C19 123.1(3) . . ?
N5 C21 Fe1 174.9(2) . . ?
N6 C22 Fe1 176.5(2) . . ?
N7 C23 Fe1 178.6(2) . . ?
N8 C24 Fe2 178.4(2) . . ?
N9 C25 Fe2 178.7(2) . . ?
N10 C26 Fe2 176.3(2) . . ?

loop_
_geom_bond_atom_site_label_1
_geom_bond_atom_site_label_2
_geom_bond_distance
_geom_bond_site_symmetry_2
_geom_bond_publ_flag
Ce1 O2 2.4678(16) . ?
Ce1 O1 2.5055(17) . ?
Ce1 O3 2.5268(15) . ?
Ce1 O4 2.5684(17) . ?
Ce1 N5 2.5887(19) . ?
Ce1 N4 2.6725(19) . ?
Ce1 N1 2.7270(19) . ?
Ce1 N2 2.7336(18) . ?
Ce1 N3 2.7372(19) . ?
Fe1 C22 1.927(2) 2_675 ?
Fe1 C22 1.927(2) . ?
Fe1 C21 1.933(2) 2_675 ?
Fe1 C21 1.933(2) . ?
Fe1 C23 1.947(2) . ?
Fe1 C23 1.947(2) 2_675 ?
Fe2 C26 1.931(2) . ?
Fe2 C26 1.931(2) 2_666 ?
Fe2 C24 1.942(2) 2_666 ?
Fe2 C24 1.942(2) . ?
Fe2 C25 1.947(2) . ?
Fe2 C25 1.947(2) 2_666 ?
N1 C1 1.340(3) . ?
N1 C5 1.347(3) . ?
N2 C10 1.340(3) . ?
N2 C6 1.346(3) . ?
N3 C11 1.335(3) . ?
N3 C15 1.349(3) . ?
N4 C20 1.340(3) . ?
N4 C16 1.348(3) . ?
N5 C21 1.148(3) . ?
N6 C22 1.145(3) . ?
N7 C23 1.147(3) . ?
N8 C24 1.146(3) . ?
N9 C25 1.145(3) . ?
N10 C26 1.144(3) . ?
C1 C2 1.374(4) . ?
C2 C3 1.361(4) . ?
C3 C4 1.376(4) . ?
C4 C5 1.386(3) . ?
C5 C6 1.486(3) . ?
C6 C7 1.388(3) . ?
C7 C8 1.372(4) . ?
C8 C9 1.364(4) . ?
C9 C10 1.385(3) . ?
C11 C12 1.385(4) . ?
C12 C13 1.362(5) . ?
C13 C14 1.369(5) . ?
C14 C15 1.397(4) . ?
C15 C16 1.473(4) . ?
C16 C17 1.392(3) . ?
C17 C18 1.378(5) . ?
C18 C19 1.350(5) . ?
C19 C20 1.382(4) . ?

loop_
_geom_hbond_atom_site_label_D
_geom_hbond_atom_site_label_H
_geom_hbond_atom_site_label_A
_geom_hbond_distance_DH
_geom_hbond_distance_HA
_geom_hbond_distance_DA
_geom_hbond_angle_DHA
_geom_hbond_site_symmetry_A
O4 H4A N9 0.84 2.08 2.915(3) 174.2 .
O4S H4X N8 0.89 2.00 2.885(3) 175.5 .
O3S H3Y N8 0.90 2.13 3.027(3) 174.5 .
O1S H1X N6 1.07 2.34 3.325(3) 152.0 .
O2 H2A O4S 0.92 1.72 2.638(2) 174.9 1_565
O2 H2B O2S 0.94 1.79 2.680(2) 156.6 1_655
O3 H3A O3S 0.85 1.97 2.797(2) 165.5 1_655
O3 H3B O2S 1.02 1.94 2.855(3) 147.9 1_655
O4 H4B N9 0.89 2.14 3.008(3) 164.4 2_766
O1 H1A N10 0.77 2.36 3.109(3) 165.0 2_666
O4S H4Y N7 0.81 2.19 2.977(3) 165.0 2_665
O3S H3X N7 0.91 2.04 2.948(3) 172.7 2_665
O2S H2Y N10 0.91 1.88 2.770(3) 163.3 2_666

loop_
_geom_torsion_atom_site_label_1
_geom_torsion_atom_site_label_2
_geom_torsion_atom_site_label_3
_geom_torsion_atom_site_label_4
_geom_torsion
_geom_torsion_site_symmetry_1
_geom_torsion_site_symmetry_2
_geom_torsion_site_symmetry_3
_geom_torsion_site_symmetry_4
_geom_torsion_publ_flag
O2 Ce1 N1 C1 -104.8(2) . . . . ?
O1 Ce1 N1 C1 120.0(2) . . . . ?
O3 Ce1 N1 C1 -21.6(2) . . . . ?
O4 Ce1 N1 C1 54.4(2) . . . . ?
N5 Ce1 N1 C1 -155.0(2) . . . . ?
N4 Ce1 N1 C1 34.5(3) . . . . ?
N2 Ce1 N1 C1 173.3(2) . . . . ?
N3 Ce1 N1 C1 -56.7(2) . . . . ?
O2 Ce1 N1 C5 77.43(19) . . . . ?
O1 Ce1 N1 C5 -57.7(2) . . . . ?
O3 Ce1 N1 C5 160.7(2) . . . . ?
O4 Ce1 N1 C5 -123.4(2) . . . . ?
N5 Ce1 N1 C5 27.2(2) . . . . ?
N4 Ce1 N1 C5 -143.34(17) . . . . ?
N2 Ce1 N1 C5 -4.50(17) . . . . ?
N3 Ce1 N1 C5 125.54(18) . . . . ?
O2 Ce1 N2 C10 100.52(18) . . . . ?
O1 Ce1 N2 C10 -57.99(18) . . . . ?
O3 Ce1 N2 C10 157.06(16) . . . . ?
O4 Ce1 N2 C10 -126.80(18) . . . . ?
N5 Ce1 N2 C10 20.78(18) . . . . ?
N4 Ce1 N2 C10 -52.2(2) . . . . ?
N1 Ce1 N2 C10 176.9(2) . . . . ?
N3 Ce1 N2 C10 53.8(2) . . . . ?
O2 Ce1 N2 C6 -65.26(17) . . . . ?
O1 Ce1 N2 C6 136.23(18) . . . . ?
O3 Ce1 N2 C6 -8.7(2) . . . . ?
O4 Ce1 N2 C6 67.42(18) . . . . ?
N5 Ce1 N2 C6 -145.00(18) . . . . ?
N4 Ce1 N2 C6 142.03(16) . . . . ?
N1 Ce1 N2 C6 11.13(16) . . . . ?
N3 Ce1 N2 C6 -111.95(17) . . . . ?
O2 Ce1 N3 C11 -3.4(2) . . . . ?
O1 Ce1 N3 C11 134.3(2) . . . . ?
O3 Ce1 N3 C11 -86.8(2) . . . . ?
O4 Ce1 N3 C11 -137.1(2) . . . . ?
N5 Ce1 N3 C11 77.3(2) . . . . ?
N4 Ce1 N3 C11 -178.4(2) . . . . ?
N1 Ce1 N3 C11 -49.4(2) . . . . ?
N2 Ce1 N3 C11 42.2(2) . . . . ?
O2 Ce1 N3 C15 163.72(18) . . . . ?
O1 Ce1 N3 C15 -58.56(19) . . . . ?
O3 Ce1 N3 C15 80.35(17) . . . . ?
O4 Ce1 N3 C15 30.09(19) . . . . ?
N5 Ce1 N3 C15 -115.52(18) . . . . ?
N4 Ce1 N3 C15 -11.19(16) . . . . ?
N1 Ce1 N3 C15 117.82(17) . . . . ?
N2 Ce1 N3 C15 -150.62(15) . . . . ?
O2 Ce1 N4 C20 177.02(18) . . . . ?
O1 Ce1 N4 C20 -37.3(2) . . . . ?
O3 Ce1 N4 C20 115.7(2) . . . . ?
O4 Ce1 N4 C20 41.4(2) . . . . ?
N5 Ce1 N4 C20 -111.9(2) . . . . ?
N1 Ce1 N4 C20 61.0(2) . . . . ?
N2 Ce1 N4 C20 -43.0(2) . . . . ?
N3 Ce1 N4 C20 -175.7(2) . . . . ?
O2 Ce1 N4 C16 0.3(2) . . . . ?
O1 Ce1 N4 C16 145.9(2) . . . . ?
O3 Ce1 N4 C16 -60.98(18) . . . . ?
O4 Ce1 N4 C16 -135.3(2) . . . . ?
N5 Ce1 N4 C16 71.34(19) . . . . ?
N1 Ce1 N4 C16 -115.71(19) . . . . ?
N2 Ce1 N4 C16 140.31(17) . . . . ?
N3 Ce1 N4 C16 7.56(17) . . . . ?
O2 Ce1 N5 C21 -59.1(9) . . . . ?
O1 Ce1 N5 C21 88.5(9) . . . . ?
O3 Ce1 N5 C21 -121.0(9) . . . . ?
O4 Ce1 N5 C21 108.5(9) . . . . ?
N4 Ce1 N5 C21 162.5(9) . . . . ?
N1 Ce1 N5 C21 -11.2(9) . . . . ?
N2 Ce1 N5 C21 16.6(9) . . . . ?
N3 Ce1 N5 C21 -140.5(9) . . . . ?
C5 N1 C1 C2 1.1(5) . . . . ?
Ce1 N1 C1 C2 -176.8(3) . . . . ?
N1 C1 C2 C3 -0.7(5) . . . . ?
C1 C2 C3 C4 0.4(5) . . . . ?
C2 C3 C4 C5 -0.4(5) . . . . ?
C1 N1 C5 C4 -1.1(4) . . . . ?
Ce1 N1 C5 C4 176.8(2) . . . . ?
C1 N1 C5 C6 -179.2(2) . . . . ?
Ce1 N1 C5 C6 -1.3(3) . . . . ?
C3 C4 C5 N1 0.8(4) . . . . ?
C3 C4 C5 C6 178.8(3) . . . . ?
C10 N2 C6 C7 -1.8(3) . . . . ?
Ce1 N2 C6 C7 164.22(18) . . . . ?
C10 N2 C6 C5 177.5(2) . . . . ?
Ce1 N2 C6 C5 -16.5(3) . . . . ?
N1 C5 C6 N2 11.5(3) . . . . ?
C4 C5 C6 N2 -166.6(2) . . . . ?
N1 C5 C6 C7 -169.2(2) . . . . ?
C4 C5 C6 C7 12.7(4) . . . . ?
N2 C6 C7 C8 0.1(4) . . . . ?
C5 C6 C7 C8 -179.1(2) . . . . ?
C6 C7 C8 C9 1.1(4) . . . . ?
C7 C8 C9 C10 -0.6(4) . . . . ?
C6 N2 C10 C9 2.3(4) . . . . ?
Ce1 N2 C10 C9 -164.2(2) . . . . ?
C8 C9 C10 N2 -1.1(4) . . . . ?
C15 N3 C11 C12 -1.5(4) . . . . ?
Ce1 N3 C11 C12 166.1(2) . . . . ?
N3 C11 C12 C13 0.2(5) . . . . ?
C11 C12 C13 C14 0.6(5) . . . . ?
C12 C13 C14 C15 0.0(5) . . . . ?
C11 N3 C15 C14 2.1(4) . . . . ?
Ce1 N3 C15 C14 -165.44(19) . . . . ?
C11 N3 C15 C16 -178.4(2) . . . . ?
Ce1 N3 C15 C16 14.1(3) . . . . ?
C13 C14 C15 N3 -1.3(4) . . . . ?
C13 C14 C15 C16 179.2(3) . . . . ?
C20 N4 C16 C17 0.3(4) . . . . ?
Ce1 N4 C16 C17 177.00(18) . . . . ?
C20 N4 C16 C15 179.2(2) . . . . ?
Ce1 N4 C16 C15 -4.1(3) . . . . ?
N3 C15 C16 N4 -6.7(3) . . . . ?
C14 C15 C16 N4 172.8(2) . . . . ?
N3 C15 C16 C17 172.2(2) . . . . ?
C14 C15 C16 C17 -8.3(4) . . . . ?
N4 C16 C17 C18 -1.6(4) . . . . ?
C15 C16 C17 C18 179.5(2) . . . . ?
C16 C17 C18 C19 1.4(5) . . . . ?
C17 C18 C19 C20 0.1(5) . . . . ?
C16 N4 C20 C19 1.3(4) . . . . ?
Ce1 N4 C20 C19 -175.6(2) . . . . ?
C18 C19 C20 N4 -1.5(5) . . . . ?
Ce1 N5 C21 Fe1 -49(3) . . . . ?
C22 Fe1 C21 N5 160(2) 2_675 . . . ?
C22 Fe1 C21 N5 -20(2) . . . . ?
C21 Fe1 C21 N5 -19(100) 2_675 . . . ?
C23 Fe1 C21 N5 -109(2) . . . . ?
C23 Fe1 C21 N5 71(2) 2_675 . . . ?
C22 Fe1 C22 N6 129(100) 2_675 . . . ?
C21 Fe1 C22 N6 159(4) 2_675 . . . ?
C21 Fe1 C22 N6 -21(4) . . . . ?
C23 Fe1 C22 N6 70(4) . . . . ?
C23 Fe1 C22 N6 -110(4) 2_675 . . . ?
C22 Fe1 C23 N7 175(100) 2_675 . . . ?
C22 Fe1 C23 N7 -5(10) . . . . ?
C21 Fe1 C23 N7 -98(10) 2_675 . . . ?
C21 Fe1 C23 N7 82(10) . . . . ?
C23 Fe1 C23 N7 -76(100) 2_675 . . . ?
C26 Fe2 C24 N8 115(8) . . . . ?
C26 Fe2 C24 N8 -65(8) 2_666 . . . ?
C24 Fe2 C24 N8 -1(100) 2_666 . . . ?
C25 Fe2 C24 N8 -153(8) . . . . ?
C25 Fe2 C24 N8 27(8) 2_666 . . . ?
C26 Fe2 C25 N9 -165(10) . . . . ?
C26 Fe2 C25 N9 15(10) 2_666 . . . ?
C24 Fe2 C25 N9 -76(10) 2_666 . . . ?
C24 Fe2 C25 N9 104(10) . . . . ?
C25 Fe2 C25 N9 -140(100) 2_666 . . . ?
C26 Fe2 C26 N10 -67(100) 2_666 . . . ?
C24 Fe2 C26 N10 66(4) 2_666 . . . ?
C24 Fe2 C26 N10 -114(4) . . . . ?
C25 Fe2 C26 N10 155(4) . . . . ?
C25 Fe2 C26 N10 -25(4) 2_666 . . . ?
